data_4302954
loop_
_publ_author_name
'Nail M. Shavaleev'
'Rosario Scopelliti'
'Fr\'ed\'eric Gumy'
'Jean-Claude G. B\"unzli'

_publ_contact_author_address
;Ecole polytechnique f\'ed\'erale de Lausanne
Institut des sciences et ing\'enierie chimiques
EPFL SB ISIC LCSL
BCH 1402 (B\^at. BCH)
CH-1015 Lausanne
Switzerland
;
_publ_contact_author_email jean-claude.bunzli@epfl.ch
_publ_contact_author_fax '+41 21 693 98 25'
_publ_contact_author_name 'Jean-Claude B\"unzli'
_publ_contact_author_phone '+41 21 693 98 21'
_publ_section_title
;
Surprisingly Bright Near-Infrared Luminescence and Short Radiative
Lifetimes of Ytterbium in Hetero-Binuclear Yb-Na Chelates
;
_journal_name_full 'Inorganic Chemistry'
_journal_page_first 7937
_journal_page_last 7946
_journal_paper_doi 10.1021/ic900888m
_journal_volume 48
_journal_year 2009
_chemical_formula_moiety 'C64 H36 N8 Na O8 Yb'
_chemical_formula_sum 'C64 H36 N8 Na O8 Yb'
_chemical_formula_weight 1241.04
_chemical_name_systematic
; 
 ? 
;
_space_group_IT_number 9
_symmetry_cell_setting monoclinic
_symmetry_space_group_name_Hall 'C -2yc'
_symmetry_space_group_name_H-M 'C 1 c 1'
_atom_sites_solution_hydrogens geom
_atom_sites_solution_primary direct
_atom_sites_solution_secondary difmap
_audit_creation_method SHELXL-97
_cell_angle_alpha 90.00
_cell_angle_beta 107.93(3)
_cell_angle_gamma 90.00
_cell_formula_units_Z 4
_cell_length_a 20.560(4)
_cell_length_b 19.738(4)
_cell_length_c 13.130(3)
_cell_measurement_reflns_used 141
_cell_measurement_temperature 100(2)
_cell_measurement_theta_max 19.279
_cell_measurement_theta_min 3.638
_cell_volume 5070(2)
_computing_cell_refinement 'Dirax/lsq (Duisenberg & Schreurs, 1989-2000)'
_computing_data_collection 'Collect (Bruker AXS BV, 1997-2004)'
_computing_data_reduction 'EvalCCD (Duisenberg & Schreurs, 1990-2000)'
_computing_molecular_graphics 'Bruker SHELXTL'
_computing_publication_material 'Bruker SHELXTL'
_computing_structure_refinement 'SHELXL-97 (Sheldrick, 1997)'
_computing_structure_solution 'SHELXS-97 (Sheldrick, 1990)'
_diffrn_ambient_temperature 100(2)
_diffrn_measured_fraction_theta_full 0.998
_diffrn_measured_fraction_theta_max 0.998
_diffrn_measurement_device_type 'Bruker APEX II CCD'
_diffrn_measurement_method 'phi and omega scans'
_diffrn_radiation_monochromator graphite
_diffrn_radiation_source 'fine-focus sealed tube'
_diffrn_radiation_type MoK\a
_diffrn_radiation_wavelength 0.71073
_diffrn_reflns_av_R_equivalents 0.0701
_diffrn_reflns_av_sigmaI/netI 0.0577
_diffrn_reflns_limit_h_max 26
_diffrn_reflns_limit_h_min -26
_diffrn_reflns_limit_k_max 25
_diffrn_reflns_limit_k_min -25
_diffrn_reflns_limit_l_max 17
_diffrn_reflns_limit_l_min -17
_diffrn_reflns_number 63380
_diffrn_reflns_theta_full 27.50
_diffrn_reflns_theta_max 27.50
_diffrn_reflns_theta_min 3.51
_exptl_absorpt_coefficient_mu 1.925
_exptl_absorpt_correction_T_max 1.0000
_exptl_absorpt_correction_T_min 0.8480
_exptl_absorpt_correction_type multi-scan
_exptl_absorpt_process_details 'SADABS V2.10, G.M.Sheldrick, 2003'
_exptl_crystal_colour red
_exptl_crystal_density_diffrn 1.626
_exptl_crystal_density_method 'not measured'
_exptl_crystal_description prismatic
_exptl_crystal_F_000 2484
_exptl_crystal_size_max 0.15
_exptl_crystal_size_mid 0.15
_exptl_crystal_size_min 0.11
_refine_diff_density_max 0.501
_refine_diff_density_min -0.564
_refine_diff_density_rms 0.099
_refine_ls_abs_structure_details 'Flack H D (1983), Acta Cryst. A39, 876-881'
_refine_ls_abs_structure_Flack 0.431(5)
_refine_ls_extinction_method none
_refine_ls_goodness_of_fit_ref 1.078
_refine_ls_hydrogen_treatment riding
_refine_ls_matrix_type full
_refine_ls_number_parameters 740
_refine_ls_number_reflns 11583
_refine_ls_number_restraints 2
_refine_ls_restrained_S_all 1.078
_refine_ls_R_factor_all 0.0439
_refine_ls_R_factor_gt 0.0316
_refine_ls_shift/su_max 0.002
_refine_ls_shift/su_mean 0.000
_refine_ls_structure_factor_coef Fsqd
_refine_ls_weighting_details 'calc w=1/[\s^2^(Fo^2^)+(0.0132P)^2^+2.3809P] where P=(Fo^2^+2Fc^2^)/3'
_refine_ls_weighting_scheme calc
_refine_ls_wR_factor_gt 0.0476
_refine_ls_wR_factor_ref 0.0509
_reflns_number_gt 10228
_reflns_number_total 11583
_reflns_threshold_expression >2sigma(I)
_cod_data_source_file ic900888m_si_002_2.cif
_cod_data_source_block Na[Yb(L)4]
_cod_depositor_comments
;
The following automatic conversions were performed:
'_symmetry_cell_setting' value 'Monoclinic' changed to 'monoclinic'
according to '/home/saulius/struct/CIF-dictionaries/cif_core.dic'
dictionary named 'cif_core.dic' version 2.4.1 from 2010-06-29.

Automatic conversion script
Id: cif_fix_enum 1527 2010-12-29 10:47:43Z saulius 
;
_cod_original_cell_volume 5069.2(17)
_cod_original_sg_symbol_H-M 'C c'
_cod_database_code 4302954

loop_
_symmetry_equiv_pos_as_xyz
'x, y, z'
'x, -y, z+1/2'
'x+1/2, y+1/2, z'
'x+1/2, -y+1/2, z+1/2'

loop_
_atom_site_label
_atom_site_type_symbol
_atom_site_fract_x
_atom_site_fract_y
_atom_site_fract_z
_atom_site_U_iso_or_equiv
_atom_site_adp_type
_atom_site_occupancy
_atom_site_symmetry_multiplicity
_atom_site_calc_flag
_atom_site_refinement_flags
_atom_site_disorder_assembly
_atom_site_disorder_group
Yb1 Yb 0.01038(2) 0.332983(6) 0.24870(3) 0.01167(4) Uani 1 1 d . . .
Na1 Na -0.00660(8) 0.15448(6) 0.23275(15) 0.0181(4) Uani 1 1 d . . .
O1 O 0.0970(2) 0.40943(19) 0.2881(4) 0.0143(10) Uani 1 1 d . . .
O2 O -0.08124(18) 0.27258(16) -0.1141(3) 0.0183(8) Uani 1 1 d . . .
O3 O -0.0698(2) 0.41548(19) 0.2055(4) 0.0155(10) Uani 1 1 d . . .
O4 O 0.11954(18) 0.29371(16) 0.6125(3) 0.0165(8) Uani 1 1 d . . .
O5 O 0.0672(2) 0.24427(17) 0.2122(3) 0.0134(8) Uani 1 1 d . . .
O6 O -0.08784(15) 0.00976(13) -0.0746(2) 0.0215(6) Uani 1 1 d . . .
O7 O -0.0627(2) 0.25859(18) 0.2843(3) 0.0165(9) Uani 1 1 d . . .
O8 O 0.12680(16) 0.03263(14) 0.5196(2) 0.0252(7) Uani 1 1 d . . .
N1 N 0.0338(3) 0.3762(2) 0.0866(4) 0.0133(11) Uani 1 1 d . . .
N2 N -0.0692(3) 0.2864(3) 0.0615(5) 0.0142(13) Uani 1 1 d . . .
N3 N -0.0049(3) 0.3868(2) 0.4091(4) 0.0105(10) Uani 1 1 d . . .
N4 N 0.0910(3) 0.2902(3) 0.4312(4) 0.0110(12) Uani 1 1 d . . .
N5 N 0.0235(3) 0.1425(2) 0.0666(4) 0.0130(10) Uani 1 1 d . . .
N6 N -0.07170(19) 0.04773(17) 0.0971(3) 0.0173(8) Uani 1 1 d . . .
N7 N -0.0036(3) 0.1577(2) 0.4213(5) 0.0144(11) Uani 1 1 d . . .
N8 N 0.07799(17) 0.07326(15) 0.3515(3) 0.0131(7) Uani 1 1 d . . .
C1 C 0.1147(3) 0.4434(3) 0.2152(6) 0.0141(13) Uani 1 1 d . . .
C2 C 0.1619(3) 0.4951(3) 0.2349(6) 0.0194(14) Uani 1 1 d . . .
H2 H 0.1854 0.5078 0.3066 0.023 Uiso 1 1 calc R . .
C3 C 0.1760(3) 0.5299(3) 0.1488(5) 0.0192(13) Uani 1 1 d . . .
H3 H 0.2077 0.5663 0.1653 0.023 Uiso 1 1 calc R . .
C4 C 0.1458(3) 0.5134(3) 0.0436(5) 0.0185(13) Uani 1 1 d . . .
H4 H 0.1564 0.5377 -0.0117 0.022 Uiso 1 1 calc R . .
C5 C 0.0989(3) 0.4596(3) 0.0194(5) 0.0138(12) Uani 1 1 d . . .
C6 C 0.0823(3) 0.4264(3) 0.1038(5) 0.0111(12) Uani 1 1 d . . .
C7 C 0.0034(3) 0.3569(3) -0.0137(5) 0.0132(12) Uani 1 1 d . . .
C8 C 0.0178(3) 0.3841(3) -0.1032(5) 0.0195(13) Uani 1 1 d . . .
H8 H -0.0039 0.3669 -0.1730 0.023 Uiso 1 1 calc R . .
C9 C 0.0644(3) 0.4365(3) -0.0875(5) 0.0185(13) Uani 1 1 d . . .
H9 H 0.0735 0.4573 -0.1469 0.022 Uiso 1 1 calc R . .
C10 C -0.0486(3) 0.3046(3) -0.0173(5) 0.0112(12) Uani 1 1 d . . .
C11 C -0.1263(3) 0.2283(2) -0.0876(5) 0.0164(12) Uani 1 1 d . . .
C12 C -0.1708(2) 0.1843(2) -0.1541(4) 0.0240(12) Uani 1 1 d . . .
H12 H -0.1740 0.1800 -0.2275 0.029 Uiso 1 1 calc R . .
C13 C -0.2114(3) 0.1462(3) -0.1077(5) 0.0244(12) Uani 1 1 d . . .
H13 H -0.2432 0.1147 -0.1504 0.029 Uiso 1 1 calc R . .
C14 C -0.2061(4) 0.1534(3) 0.0004(6) 0.0197(15) Uani 1 1 d . . .
H14 H -0.2349 0.1272 0.0294 0.024 Uiso 1 1 calc R . .
C15 C -0.1594(4) 0.1984(3) 0.0669(6) 0.0198(16) Uani 1 1 d . . .
H15 H -0.1553 0.2025 0.1407 0.024 Uiso 1 1 calc R . .
C16 C -0.1192(4) 0.2370(3) 0.0207(6) 0.0155(14) Uani 1 1 d . . .
C17 C -0.0849(3) 0.4525(3) 0.2791(5) 0.0137(13) Uani 1 1 d . . .
C18 C -0.1317(3) 0.5065(3) 0.2578(6) 0.0159(13) Uani 1 1 d . . .
H18 H -0.1556 0.5180 0.1857 0.019 Uiso 1 1 calc R . .
C19 C -0.1437(3) 0.5439(3) 0.3413(5) 0.0188(13) Uani 1 1 d . . .
H19 H -0.1742 0.5813 0.3236 0.023 Uiso 1 1 calc R . .
C20 C -0.1129(3) 0.5286(3) 0.4488(5) 0.0173(13) Uani 1 1 d . . .
H20 H -0.1235 0.5542 0.5028 0.021 Uiso 1 1 calc R . .
C21 C -0.0653(3) 0.4741(3) 0.4769(5) 0.0133(12) Uani 1 1 d . . .
C22 C -0.0514(3) 0.4375(3) 0.3901(6) 0.0142(13) Uani 1 1 d . . .
C23 C 0.0288(3) 0.3692(3) 0.5090(5) 0.0133(13) Uani 1 1 d . . .
C24 C 0.0159(3) 0.4003(3) 0.5991(5) 0.0139(12) Uani 1 1 d . . .
H24 H 0.0387 0.3855 0.6699 0.017 Uiso 1 1 calc R . .
C25 C -0.0302(3) 0.4522(3) 0.5798(5) 0.0158(12) Uani 1 1 d . . .
H25 H -0.0388 0.4740 0.6389 0.019 Uiso 1 1 calc R . .
C26 C 0.0800(3) 0.3172(3) 0.5165(5) 0.0141(13) Uani 1 1 d . . .
C27 C 0.1626(3) 0.2473(2) 0.5859(5) 0.0162(12) Uani 1 1 d . . .
C28 C 0.2153(2) 0.2095(2) 0.6558(4) 0.0217(11) Uani 1 1 d . . .
H28 H 0.2258 0.2121 0.7314 0.026 Uiso 1 1 calc R . .
C29 C 0.2514(3) 0.1673(2) 0.6056(5) 0.0207(12) Uani 1 1 d . . .
H29 H 0.2879 0.1403 0.6483 0.025 Uiso 1 1 calc R . .
C30 C 0.2347(4) 0.1642(3) 0.4942(7) 0.0203(16) Uani 1 1 d . . .
H30 H 0.2602 0.1347 0.4637 0.024 Uiso 1 1 calc R . .
C31 C 0.1830(3) 0.2020(3) 0.4269(6) 0.0140(15) Uani 1 1 d . . .
H31 H 0.1728 0.1996 0.3513 0.017 Uiso 1 1 calc R . .
C32 C 0.1458(4) 0.2446(3) 0.4754(5) 0.0140(14) Uani 1 1 d . . .
C33 C 0.0996(3) 0.2337(2) 0.1418(5) 0.0123(12) Uani 1 1 d . . .
C34 C 0.1595(2) 0.2690(2) 0.1422(3) 0.0162(9) Uani 1 1 d . . .
H34 H 0.1791 0.3004 0.1982 0.019 Uiso 1 1 calc R . .
C35 C 0.1904(2) 0.25909(19) 0.0629(3) 0.0203(9) Uani 1 1 d . . .
H35 H 0.2312 0.2831 0.0672 0.024 Uiso 1 1 calc R . .
C36 C 0.1637(2) 0.21555(19) -0.0215(3) 0.0214(9) Uani 1 1 d . . .
H36 H 0.1842 0.2115 -0.0769 0.026 Uiso 1 1 calc R . .
C37 C 0.1056(2) 0.1771(2) -0.0244(4) 0.0172(10) Uani 1 1 d . . .
C38 C 0.0747(3) 0.1835(3) 0.0593(5) 0.0131(12) Uani 1 1 d . . .
C39 C -0.0013(3) 0.0969(2) -0.0087(5) 0.0156(12) Uani 1 1 d . . .
C40 C 0.0214(2) 0.0896(2) -0.1003(4) 0.0173(11) Uani 1 1 d . . .
H40 H -0.0001 0.0586 -0.1557 0.021 Uiso 1 1 calc R . .
C41 C 0.0747(2) 0.1283(2) -0.1058(3) 0.0198(10) Uani 1 1 d . . .
H41 H 0.0919 0.1231 -0.1647 0.024 Uiso 1 1 calc R . .
C42 C -0.0533(2) 0.0523(2) 0.0097(4) 0.0183(11) Uani 1 1 d . . .
C43 C -0.1337(2) -0.02570(18) -0.0342(3) 0.0209(9) Uani 1 1 d . . .
C44 C -0.1801(2) -0.07398(19) -0.0848(3) 0.0255(10) Uani 1 1 d . . .
H44 H -0.1848 -0.0887 -0.1556 0.031 Uiso 1 1 calc R . .
C45 C -0.2196(2) -0.09980(19) -0.0256(4) 0.0271(10) Uani 1 1 d . . .
H45 H -0.2531 -0.1331 -0.0569 0.033 Uiso 1 1 calc R . .
C46 C -0.2114(3) -0.0779(2) 0.0806(5) 0.0286(14) Uani 1 1 d . . .
H46 H -0.2396 -0.0968 0.1185 0.034 Uiso 1 1 calc R . .
C47 C -0.1630(2) -0.02949(19) 0.1301(4) 0.0235(10) Uani 1 1 d . . .
H47 H -0.1569 -0.0154 0.2017 0.028 Uiso 1 1 calc R . .
C48 C -0.1236(3) -0.0023(3) 0.0700(5) 0.0185(13) Uani 1 1 d . . .
C49 C -0.0818(3) 0.2520(2) 0.3721(5) 0.0124(12) Uani 1 1 d . . .
C50 C -0.1294(2) 0.2914(2) 0.3989(3) 0.0148(9) Uani 1 1 d . . .
H50 H -0.1548 0.3237 0.3486 0.018 Uiso 1 1 calc R . .
C51 C -0.1418(2) 0.2854(2) 0.4985(3) 0.0195(9) Uani 1 1 d . . .
H51 H -0.1754 0.3136 0.5131 0.023 Uiso 1 1 calc R . .
C52 C -0.1068(2) 0.23992(19) 0.5749(3) 0.0204(9) Uani 1 1 d . . .
H52 H -0.1142 0.2385 0.6428 0.024 Uiso 1 1 calc R . .
C53 C -0.0595(2) 0.1952(2) 0.5514(4) 0.0162(10) Uani 1 1 d . . .
C54 C -0.0483(3) 0.1998(3) 0.4503(5) 0.0157(13) Uani 1 1 d . . .
C55 C 0.0320(3) 0.1129(3) 0.4937(5) 0.0162(12) Uani 1 1 d . . .
C56 C 0.0249(2) 0.1055(2) 0.5952(4) 0.0170(10) Uani 1 1 d . . .
H56 H 0.0514 0.0731 0.6442 0.020 Uiso 1 1 calc R . .
C57 C -0.0212(2) 0.1461(2) 0.6231(4) 0.0199(10) Uani 1 1 d . . .
H57 H -0.0274 0.1410 0.6915 0.024 Uiso 1 1 calc R . .
C58 C 0.0792(3) 0.0721(2) 0.4522(4) 0.0192(11) Uani 1 1 d . . .
C59 C 0.1624(3) 0.0059(3) 0.4528(5) 0.0184(13) Uani 1 1 d . . .
C60 C 0.2167(2) -0.03895(19) 0.4775(4) 0.0264(10) Uani 1 1 d . . .
H60 H 0.2374 -0.0554 0.5481 0.032 Uiso 1 1 calc R . .
C61 C 0.2386(3) -0.0580(3) 0.3929(5) 0.0337(15) Uani 1 1 d . . .
H61 H 0.2757 -0.0889 0.4055 0.040 Uiso 1 1 calc R . .
C62 C 0.2084(2) -0.0337(2) 0.2888(4) 0.0294(11) Uani 1 1 d . . .
H62 H 0.2252 -0.0488 0.2329 0.035 Uiso 1 1 calc R . .
C63 C 0.1545(2) 0.01212(19) 0.2654(3) 0.0212(9) Uani 1 1 d . . .
H63 H 0.1344 0.0295 0.1952 0.025 Uiso 1 1 calc R . .
C64 C 0.1317(2) 0.03094(18) 0.3503(3) 0.0187(9) Uani 1 1 d . . .

loop_
_atom_site_aniso_label
_atom_site_aniso_U_11
_atom_site_aniso_U_22
_atom_site_aniso_U_33
_atom_site_aniso_U_23
_atom_site_aniso_U_13
_atom_site_aniso_U_12
Yb1 0.01487(7) 0.01188(6) 0.00910(6) -0.00027(14) 0.00493(5) -0.00058(14)
Na1 0.0219(13) 0.0188(7) 0.0161(12) 0.0010(7) 0.0097(10) 0.0000(6)
O1 0.017(2) 0.018(2) 0.008(2) -0.0014(16) 0.0031(18) -0.0025(16)
O2 0.021(2) 0.0218(19) 0.0109(16) -0.0044(14) 0.0037(15) -0.0043(15)
O3 0.019(2) 0.0126(19) 0.017(2) 0.0006(16) 0.008(2) 0.0013(16)
O4 0.020(2) 0.0194(18) 0.0108(16) 0.0030(14) 0.0051(15) 0.0033(14)
O5 0.0140(19) 0.0140(16) 0.0123(18) -0.0017(13) 0.0041(15) 0.0016(14)
O6 0.0252(18) 0.0212(15) 0.0168(15) -0.0046(12) 0.0047(14) -0.0035(13)
O7 0.020(2) 0.0188(17) 0.0113(18) 0.0001(14) 0.0061(16) -0.0017(15)
O8 0.028(2) 0.0252(16) 0.0200(17) -0.0020(13) 0.0041(15) -0.0016(14)
N1 0.013(2) 0.014(2) 0.014(2) -0.0010(17) 0.005(2) 0.0010(18)
N2 0.016(3) 0.010(2) 0.019(3) 0.001(2) 0.009(3) 0.001(2)
N3 0.012(2) 0.0070(19) 0.011(2) 0.0002(16) 0.0022(19) -0.0028(16)
N4 0.011(3) 0.016(3) 0.005(3) 0.001(2) 0.002(2) 0.000(2)
N5 0.014(3) 0.013(2) 0.012(2) -0.0016(18) 0.0052(19) 0.0040(19)
N6 0.020(2) 0.0158(18) 0.020(2) 0.0033(16) 0.0116(18) 0.0019(16)
N7 0.019(3) 0.010(2) 0.014(2) 0.0004(16) 0.0062(19) -0.0013(17)
N8 0.017(2) 0.0115(17) 0.0123(18) 0.0022(13) 0.0063(16) 0.0004(14)
C1 0.011(3) 0.009(2) 0.022(3) 0.004(2) 0.005(2) 0.003(2)
C2 0.019(3) 0.025(3) 0.012(3) -0.001(2) 0.001(2) 0.004(2)
C3 0.015(3) 0.017(3) 0.025(3) 0.001(2) 0.006(2) -0.002(2)
C4 0.017(3) 0.022(3) 0.019(3) 0.005(2) 0.010(2) 0.004(2)
C5 0.011(3) 0.010(2) 0.020(3) 0.0030(19) 0.004(2) 0.0031(19)
C6 0.011(3) 0.012(2) 0.011(3) -0.0015(19) 0.004(2) 0.0040(19)
C7 0.014(3) 0.018(2) 0.008(2) -0.0024(18) 0.004(2) 0.006(2)
C8 0.020(3) 0.022(3) 0.020(3) -0.003(2) 0.010(2) -0.001(2)
C9 0.024(3) 0.025(3) 0.013(2) 0.000(2) 0.016(2) 0.000(2)
C10 0.012(3) 0.011(2) 0.009(3) 0.0002(19) 0.002(2) 0.005(2)
C11 0.020(3) 0.015(2) 0.016(2) 0.005(2) 0.007(2) 0.001(2)
C12 0.018(3) 0.033(3) 0.018(2) -0.001(2) 0.001(2) -0.003(2)
C13 0.019(3) 0.027(3) 0.024(3) -0.004(2) 0.000(2) -0.004(2)
C14 0.016(3) 0.015(2) 0.027(4) 0.002(2) 0.005(3) -0.004(2)
C15 0.023(4) 0.023(3) 0.014(4) 0.007(3) 0.005(3) 0.008(3)
C16 0.011(3) 0.013(3) 0.018(3) -0.001(2) -0.001(3) 0.005(2)
C17 0.014(3) 0.016(3) 0.012(3) 0.001(2) 0.006(2) -0.007(2)
C18 0.017(3) 0.011(2) 0.021(3) 0.000(2) 0.006(2) 0.005(2)
C19 0.019(3) 0.013(2) 0.026(3) 0.004(2) 0.008(2) 0.004(2)
C20 0.015(3) 0.015(2) 0.026(3) -0.006(2) 0.012(2) -0.003(2)
C21 0.010(3) 0.016(2) 0.014(3) -0.0066(19) 0.005(2) -0.010(2)
C22 0.015(3) 0.012(2) 0.017(3) 0.000(2) 0.007(2) -0.002(2)
C23 0.013(3) 0.014(2) 0.016(3) -0.0023(19) 0.008(2) -0.004(2)
C24 0.014(3) 0.023(3) 0.005(2) -0.0040(19) 0.0038(19) -0.009(2)
C25 0.016(3) 0.022(3) 0.013(3) -0.006(2) 0.010(2) -0.005(2)
C26 0.013(3) 0.014(2) 0.012(3) 0.0005(19) -0.001(2) -0.0065(19)
C27 0.016(3) 0.013(2) 0.019(2) 0.005(2) 0.004(2) -0.002(2)
C28 0.014(3) 0.035(3) 0.012(2) 0.004(2) -0.001(2) -0.002(2)
C29 0.010(3) 0.023(3) 0.026(3) 0.012(2) 0.000(2) 0.001(2)
C30 0.022(3) 0.021(3) 0.020(3) 0.003(2) 0.010(3) -0.003(2)
C31 0.012(3) 0.012(3) 0.017(4) 0.001(3) 0.003(3) 0.001(3)
C32 0.015(3) 0.017(3) 0.009(3) -0.001(2) 0.003(3) -0.001(2)
C33 0.012(3) 0.010(2) 0.013(3) 0.0028(19) 0.0007(19) -0.0011(19)
C34 0.019(3) 0.014(2) 0.015(2) -0.0019(16) 0.005(2) -0.0018(18)
C35 0.018(2) 0.019(2) 0.027(2) 0.0017(18) 0.013(2) -0.0059(18)
C36 0.025(3) 0.024(2) 0.021(2) -0.0004(18) 0.015(2) -0.0002(19)
C37 0.019(3) 0.020(2) 0.013(2) 0.0008(18) 0.006(2) 0.004(2)
C38 0.017(3) 0.016(3) 0.004(2) 0.0005(18) -0.0006(19) 0.002(2)
C39 0.012(3) 0.012(2) 0.022(3) 0.0027(19) 0.003(2) 0.0016(19)
C40 0.022(3) 0.020(2) 0.011(2) -0.0023(17) 0.006(2) 0.006(2)
C41 0.024(3) 0.026(2) 0.010(2) -0.0031(18) 0.008(2) 0.001(2)
C42 0.012(2) 0.012(2) 0.024(3) -0.0014(18) -0.005(2) 0.0049(19)
C43 0.023(2) 0.0137(19) 0.026(2) 0.0074(17) 0.007(2) 0.0027(17)
C44 0.026(3) 0.018(2) 0.024(2) 0.0036(17) -0.005(2) -0.0031(18)
C45 0.018(2) 0.020(2) 0.034(3) 0.0090(19) -0.005(2) -0.0035(18)
C46 0.026(3) 0.020(3) 0.042(4) 0.012(2) 0.014(3) 0.000(2)
C47 0.022(3) 0.019(2) 0.033(3) 0.0016(18) 0.014(2) 0.0019(18)
C48 0.014(3) 0.012(2) 0.028(3) 0.003(2) 0.005(2) 0.005(2)
C49 0.017(3) 0.007(2) 0.016(3) -0.0005(19) 0.008(2) -0.003(2)
C50 0.012(2) 0.014(2) 0.017(2) 0.0020(17) 0.003(2) -0.0032(17)
C51 0.018(2) 0.025(2) 0.018(2) -0.0023(18) 0.0108(19) 0.0017(18)
C52 0.023(3) 0.025(2) 0.017(2) -0.0011(18) 0.012(2) -0.0009(19)
C53 0.015(3) 0.019(2) 0.012(2) 0.0030(18) 0.001(2) 0.0007(19)
C54 0.015(3) 0.016(3) 0.020(3) -0.007(2) 0.010(2) -0.003(2)
C55 0.018(3) 0.015(2) 0.016(3) -0.004(2) 0.006(2) -0.007(2)
C56 0.017(3) 0.020(2) 0.012(2) 0.0046(18) 0.002(2) 0.001(2)
C57 0.023(3) 0.026(2) 0.011(2) 0.0031(17) 0.006(2) -0.0025(19)
C58 0.019(3) 0.011(2) 0.025(3) 0.004(2) 0.003(2) -0.0057(19)
C59 0.015(3) 0.017(2) 0.023(3) -0.003(2) 0.005(2) -0.003(2)
C60 0.019(3) 0.024(2) 0.034(3) 0.0065(19) 0.005(2) 0.0009(19)
C61 0.025(3) 0.020(3) 0.056(4) -0.003(3) 0.012(3) 0.001(2)
C62 0.028(3) 0.028(2) 0.039(3) -0.012(2) 0.021(2) -0.008(2)
C63 0.020(2) 0.023(2) 0.022(2) -0.0038(17) 0.0096(19) -0.0073(18)
C64 0.019(2) 0.0143(19) 0.023(2) -0.0020(17) 0.0067(19) -0.0053(17)

loop_
_atom_type_symbol
_atom_type_description
_atom_type_scat_dispersion_real
_atom_type_scat_dispersion_imag
_atom_type_scat_source
C C 0.0033 0.0016 'International Tables Vol C Tables 4.2.6.8 and 6.1.1.4'
H H 0.0000 0.0000 'International Tables Vol C Tables 4.2.6.8 and 6.1.1.4'
N N 0.0061 0.0033 'International Tables Vol C Tables 4.2.6.8 and 6.1.1.4'
O O 0.0106 0.0060 'International Tables Vol C Tables 4.2.6.8 and 6.1.1.4'
Na Na 0.0362 0.0249 'International Tables Vol C Tables 4.2.6.8 and 6.1.1.4'
Yb Yb -0.3850 5.5486 'International Tables Vol C Tables 4.2.6.8 and 6.1.1.4'

loop_
_geom_angle_atom_site_label_1
_geom_angle_atom_site_label_2
_geom_angle_atom_site_label_3
_geom_angle
_geom_angle_site_symmetry_1
_geom_angle_site_symmetry_3
_geom_angle_publ_flag
O5 Yb1 O7 87.72(11) . . ?
O5 Yb1 O3 153.89(16) . . ?
O7 Yb1 O3 92.31(15) . . ?
O5 Yb1 O1 98.28(15) . . ?
O7 Yb1 O1 156.02(15) . . ?
O3 Yb1 O1 92.23(8) . . ?
O5 Yb1 N3 137.18(16) . . ?
O7 Yb1 N3 80.49(15) . . ?
O3 Yb1 N3 68.21(17) . . ?
O1 Yb1 N3 79.40(17) . . ?
O5 Yb1 N1 80.36(15) . . ?
O7 Yb1 N1 136.30(16) . . ?
O3 Yb1 N1 81.69(17) . . ?
O1 Yb1 N1 67.68(17) . . ?
N3 Yb1 N1 134.13(10) . . ?
O5 Yb1 N4 73.53(16) . . ?
O7 Yb1 N4 82.70(16) . . ?
O3 Yb1 N4 132.38(17) . . ?
O1 Yb1 N4 76.88(17) . . ?
N3 Yb1 N4 64.25(17) . . ?
N1 Yb1 N4 131.88(17) . . ?
O5 Yb1 N2 75.22(16) . . ?
O7 Yb1 N2 72.96(16) . . ?
O3 Yb1 N2 79.84(17) . . ?
O1 Yb1 N2 131.02(16) . . ?
N3 Yb1 N2 137.23(17) . . ?
N1 Yb1 N2 63.36(17) . . ?
N4 Yb1 N2 140.80(7) . . ?
O5 Yb1 C17 173.40(17) . . ?
O7 Yb1 C17 88.93(14) . . ?
O3 Yb1 C17 20.71(17) . . ?
O1 Yb1 C17 87.06(16) . . ?
N3 Yb1 C17 47.51(17) . . ?
N1 Yb1 C17 98.23(16) . . ?
N4 Yb1 C17 111.67(17) . . ?
N2 Yb1 C17 98.36(17) . . ?
O5 Yb1 C1 95.01(14) . . ?
O7 Yb1 C1 175.68(17) . . ?
O3 Yb1 C1 86.72(16) . . ?
O1 Yb1 C1 20.11(18) . . ?
N3 Yb1 C1 95.26(17) . . ?
N1 Yb1 C1 47.70(18) . . ?
N4 Yb1 C1 94.84(18) . . ?
N2 Yb1 C1 110.96(17) . . ?
C17 Yb1 C1 88.68(10) . . ?
O5 Yb1 Na1 42.03(9) . . ?
O7 Yb1 Na1 45.81(9) . . ?
O3 Yb1 Na1 130.58(11) . . ?
O1 Yb1 Na1 137.00(11) . . ?
N3 Yb1 Na1 116.34(11) . . ?
N1 Yb1 Na1 109.52(11) . . ?
N4 Yb1 Na1 75.77(12) . . ?
N2 Yb1 Na1 65.19(11) . . ?
C17 Yb1 Na1 133.99(11) . . ?
C1 Yb1 Na1 137.04(11) . . ?
O5 Na1 N5 68.28(16) . . ?
O5 Na1 N7 105.86(17) . . ?
N5 Na1 N7 164.2(2) . . ?
O5 Na1 N8 101.49(13) . . ?
N5 Na1 N8 99.99(16) . . ?
N7 Na1 N8 66.11(15) . . ?
O5 Na1 O7 77.77(8) . . ?
N5 Na1 O7 124.92(16) . . ?
N7 Na1 O7 65.44(16) . . ?
N8 Na1 O7 129.11(14) . . ?
O5 Na1 N6 132.39(15) . . ?
N5 Na1 N6 64.34(15) . . ?
N7 Na1 N6 121.07(15) . . ?
N8 Na1 N6 91.06(10) . . ?
O7 Na1 N6 127.28(13) . . ?
O5 Na1 Yb1 38.58(9) . . ?
N5 Na1 Yb1 95.80(12) . . ?
N7 Na1 Yb1 86.73(11) . . ?
N8 Na1 Yb1 124.02(9) . . ?
O7 Na1 Yb1 39.29(9) . . ?
N6 Na1 Yb1 143.20(9) . . ?
C1 O1 Yb1 123.3(4) . . ?
C10 O2 C11 103.2(4) . . ?
C17 O3 Yb1 122.1(4) . . ?
C26 O4 C27 103.7(4) . . ?
C33 O5 Yb1 133.5(3) . . ?
C33 O5 Na1 115.9(3) . . ?
Yb1 O5 Na1 99.39(15) . . ?
C42 O6 C43 103.7(3) . . ?
C49 O7 Yb1 129.5(3) . . ?
C49 O7 Na1 115.4(3) . . ?
Yb1 O7 Na1 94.90(14) . . ?
C58 O8 C59 102.6(4) . . ?
C7 N1 C6 117.8(6) . . ?
C7 N1 Yb1 126.7(4) . . ?
C6 N1 Yb1 115.5(4) . . ?
C10 N2 C16 105.8(6) . . ?
C10 N2 Yb1 112.7(4) . . ?
C16 N2 Yb1 139.9(5) . . ?
C23 N3 C22 120.1(6) . . ?
C23 N3 Yb1 124.5(4) . . ?
C22 N3 Yb1 115.5(4) . . ?
C26 N4 C32 103.4(5) . . ?
C26 N4 Yb1 115.0(4) . . ?
C32 N4 Yb1 141.6(4) . . ?
C39 N5 C38 119.0(5) . . ?
C39 N5 Na1 125.9(4) . . ?
C38 N5 Na1 114.8(4) . . ?
C42 N6 C48 103.0(4) . . ?
C42 N6 Na1 106.9(3) . . ?
C48 N6 Na1 148.7(3) . . ?
C55 N7 C54 117.9(6) . . ?
C55 N7 Na1 122.4(4) . . ?
C54 N7 Na1 118.9(4) . . ?
C58 N8 C64 103.4(4) . . ?
C58 N8 Na1 115.4(3) . . ?
C64 N8 Na1 140.8(3) . . ?
O1 C1 C2 125.5(7) . . ?
O1 C1 C6 118.5(6) . . ?
C2 C1 C6 116.0(6) . . ?
C2 C1 Yb1 161.5(5) . . ?
C6 C1 Yb1 82.0(4) . . ?
C1 C2 C3 120.8(7) . . ?
C1 C2 H2 119.6 . . ?
C3 C2 H2 119.6 . . ?
C4 C3 C2 123.1(6) . . ?
C4 C3 H3 118.5 . . ?
C2 C3 H3 118.5 . . ?
C3 C4 C5 118.4(6) . . ?
C3 C4 H4 120.8 . . ?
C5 C4 H4 120.8 . . ?
C4 C5 C6 119.1(6) . . ?
C4 C5 C9 124.0(6) . . ?
C6 C5 C9 116.9(5) . . ?
N1 C6 C5 122.8(6) . . ?
N1 C6 C1 114.7(6) . . ?
C5 C6 C1 122.5(6) . . ?
N1 C7 C8 124.3(6) . . ?
N1 C7 C10 110.3(6) . . ?
C8 C7 C10 125.3(6) . . ?
C9 C8 C7 118.5(6) . . ?
C9 C8 H8 120.8 . . ?
C7 C8 H8 120.8 . . ?
C8 C9 C5 119.7(6) . . ?
C8 C9 H9 120.2 . . ?
C5 C9 H9 120.2 . . ?
N2 C10 O2 115.0(5) . . ?
N2 C10 C7 125.8(6) . . ?
O2 C10 C7 119.2(5) . . ?
C12 C11 O2 127.3(5) . . ?
C12 C11 C16 124.8(5) . . ?
O2 C11 C16 107.9(5) . . ?
C11 C12 C13 116.0(5) . . ?
C11 C12 H12 122.0 . . ?
C13 C12 H12 122.0 . . ?
C12 C13 C14 121.2(6) . . ?
C12 C13 H13 119.4 . . ?
C14 C13 H13 119.4 . . ?
C13 C14 C15 121.5(7) . . ?
C13 C14 H14 119.2 . . ?
C15 C14 H14 119.2 . . ?
C16 C15 C14 117.5(7) . . ?
C16 C15 H15 121.3 . . ?
C14 C15 H15 121.3 . . ?
C15 C16 C11 119.1(6) . . ?
C15 C16 N2 132.8(7) . . ?
C11 C16 N2 108.1(6) . . ?
O3 C17 C18 125.0(6) . . ?
O3 C17 C22 118.6(6) . . ?
C18 C17 C22 116.4(6) . . ?
C18 C17 Yb1 162.1(5) . . ?
C22 C17 Yb1 81.5(4) . . ?
C17 C18 C19 121.1(7) . . ?
C17 C18 H18 119.4 . . ?
C19 C18 H18 119.4 . . ?
C20 C19 C18 122.9(6) . . ?
C20 C19 H19 118.5 . . ?
C18 C19 H19 118.5 . . ?
C19 C20 C21 119.2(6) . . ?
C19 C20 H20 120.4 . . ?
C21 C20 H20 120.4 . . ?
C25 C21 C20 126.6(6) . . ?
C25 C21 C22 116.1(5) . . ?
C20 C21 C22 117.3(6) . . ?
N3 C22 C17 115.5(6) . . ?
N3 C22 C21 121.5(6) . . ?
C17 C22 C21 123.0(6) . . ?
N3 C23 C24 122.2(6) . . ?
N3 C23 C26 113.6(6) . . ?
C24 C23 C26 124.3(6) . . ?
C25 C24 C23 117.7(6) . . ?
C25 C24 H24 121.2 . . ?
C23 C24 H24 121.2 . . ?
C24 C25 C21 122.4(6) . . ?
C24 C25 H25 118.8 . . ?
C21 C25 H25 118.8 . . ?
N4 C26 O4 116.2(6) . . ?
N4 C26 C23 122.5(6) . . ?
O4 C26 C23 121.3(6) . . ?
C32 C27 O4 108.4(5) . . ?
C32 C27 C28 124.1(5) . . ?
O4 C27 C28 127.6(5) . . ?
C27 C28 C29 114.9(5) . . ?
C27 C28 H28 122.6 . . ?
C29 C28 H28 122.6 . . ?
C30 C29 C28 121.5(5) . . ?
C30 C29 H29 119.3 . . ?
C28 C29 H29 119.3 . . ?
C31 C30 C29 122.7(7) . . ?
C31 C30 H30 118.6 . . ?
C29 C30 H30 118.6 . . ?
C30 C31 C32 116.9(7) . . ?
C30 C31 H31 121.6 . . ?
C32 C31 H31 121.6 . . ?
C27 C32 C31 120.0(6) . . ?
C27 C32 N4 108.4(5) . . ?
C31 C32 N4 131.7(6) . . ?
O5 C33 C34 123.3(5) . . ?
O5 C33 C38 119.9(5) . . ?
C34 C33 C38 116.8(5) . . ?
C35 C34 C33 121.6(4) . . ?
C35 C34 H34 119.2 . . ?
C33 C34 H34 119.2 . . ?
C36 C35 C34 122.1(4) . . ?
C36 C35 H35 119.0 . . ?
C34 C35 H35 119.0 . . ?
C35 C36 C37 118.9(4) . . ?
C35 C36 H36 120.6 . . ?
C37 C36 H36 120.6 . . ?
C36 C37 C38 120.3(4) . . ?
C36 C37 C41 124.1(4) . . ?
C38 C37 C41 115.6(4) . . ?
N5 C38 C37 122.6(5) . . ?
N5 C38 C33 117.5(5) . . ?
C37 C38 C33 119.9(5) . . ?
N5 C39 C40 123.3(5) . . ?
N5 C39 C42 115.0(5) . . ?
C40 C39 C42 121.7(5) . . ?
C41 C40 C39 117.9(5) . . ?
C41 C40 H40 121.0 . . ?
C39 C40 H40 121.0 . . ?
C40 C41 C37 121.2(4) . . ?
C40 C41 H41 119.4 . . ?
C37 C41 H41 119.4 . . ?
N6 C42 O6 115.9(4) . . ?
N6 C42 C39 127.3(5) . . ?
O6 C42 C39 116.8(4) . . ?
C44 C43 C48 125.2(4) . . ?
C44 C43 O6 127.9(4) . . ?
C48 C43 O6 106.9(4) . . ?
C43 C44 C45 115.3(4) . . ?
C43 C44 H44 122.4 . . ?
C45 C44 H44 122.4 . . ?
C44 C45 C46 121.8(4) . . ?
C44 C45 H45 119.1 . . ?
C46 C45 H45 119.1 . . ?
C47 C46 C45 121.4(5) . . ?
C47 C46 H46 119.3 . . ?
C45 C46 H46 119.3 . . ?
C46 C47 C48 117.1(5) . . ?
C46 C47 H47 121.5 . . ?
C48 C47 H47 121.5 . . ?
C43 C48 C47 119.3(5) . . ?
C43 C48 N6 110.4(5) . . ?
C47 C48 N6 130.4(5) . . ?
O7 C49 C50 125.9(5) . . ?
O7 C49 C54 118.2(5) . . ?
C50 C49 C54 115.8(5) . . ?
C49 C50 C51 122.3(4) . . ?
C49 C50 H50 118.9 . . ?
C51 C50 H50 118.9 . . ?
C52 C51 C50 121.8(4) . . ?
C52 C51 H51 119.1 . . ?
C50 C51 H51 119.1 . . ?
C51 C52 C53 119.3(4) . . ?
C51 C52 H52 120.3 . . ?
C53 C52 H52 120.3 . . ?
C57 C53 C52 124.2(4) . . ?
C57 C53 C54 116.7(5) . . ?
C52 C53 C54 119.0(4) . . ?
N7 C54 C53 122.4(6) . . ?
N7 C54 C49 116.1(5) . . ?
C53 C54 C49 121.4(5) . . ?
N7 C55 C56 123.6(6) . . ?
N7 C55 C58 111.9(5) . . ?
C56 C55 C58 124.5(5) . . ?
C57 C56 C55 118.6(5) . . ?
C57 C56 H56 120.7 . . ?
C55 C56 H56 120.7 . . ?
C56 C57 C53 120.8(4) . . ?
C56 C57 H57 119.6 . . ?
C53 C57 H57 119.6 . . ?
N8 C58 O8 117.2(4) . . ?
N8 C58 C55 123.1(4) . . ?
O8 C58 C55 119.7(5) . . ?
C60 C59 C64 123.3(5) . . ?
C60 C59 O8 129.1(5) . . ?
C64 C59 O8 107.6(4) . . ?
C61 C60 C59 115.3(5) . . ?
C61 C60 H60 122.3 . . ?
C59 C60 H60 122.3 . . ?
C60 C61 C62 122.5(5) . . ?
C60 C61 H61 118.7 . . ?
C62 C61 H61 118.7 . . ?
C63 C62 C61 121.5(4) . . ?
C63 C62 H62 119.3 . . ?
C61 C62 H62 119.3 . . ?
C64 C63 C62 116.2(4) . . ?
C64 C63 H63 121.9 . . ?
C62 C63 H63 121.9 . . ?
C63 C64 N8 129.6(4) . . ?
C63 C64 C59 121.2(4) . . ?
N8 C64 C59 109.2(4) . . ?

loop_
_geom_bond_atom_site_label_1
_geom_bond_atom_site_label_2
_geom_bond_distance
_geom_bond_site_symmetry_2
_geom_bond_publ_flag
Yb1 O5 2.238(4) . ?
Yb1 O7 2.250(4) . ?
Yb1 O3 2.262(4) . ?
Yb1 O1 2.269(4) . ?
Yb1 N3 2.464(5) . ?
Yb1 N1 2.474(5) . ?
Yb1 N4 2.600(5) . ?
Yb1 N2 2.662(6) . ?
Yb1 C17 3.170(6) . ?
Yb1 C1 3.181(6) . ?
Yb1 Na1 3.5403(14) . ?
Na1 O5 2.402(4) . ?
Na1 N5 2.456(6) . ?
Na1 N7 2.458(6) . ?
Na1 N8 2.521(4) . ?
Na1 O7 2.548(4) . ?
Na1 N6 2.817(4) . ?
O1 C1 1.308(8) . ?
O2 C10 1.392(7) . ?
O2 C11 1.394(6) . ?
O3 C17 1.324(7) . ?
O4 C26 1.354(7) . ?
O4 C27 1.392(6) . ?
O5 C33 1.312(7) . ?
O6 C42 1.397(5) . ?
O6 C43 1.402(5) . ?
O7 C49 1.334(7) . ?
O8 C58 1.347(5) . ?
O8 C59 1.407(6) . ?
N1 C7 1.328(8) . ?
N1 C6 1.375(8) . ?
N2 C10 1.284(8) . ?
N2 C16 1.399(8) . ?
N3 C23 1.328(8) . ?
N3 C22 1.352(8) . ?
N4 C26 1.321(8) . ?
N4 C32 1.419(8) . ?
N5 C39 1.318(7) . ?
N5 C38 1.355(8) . ?
N6 C42 1.317(6) . ?
N6 C48 1.417(7) . ?
N7 C55 1.339(7) . ?
N7 C54 1.375(8) . ?
N8 C58 1.314(6) . ?
N8 C64 1.388(5) . ?
C1 C2 1.378(9) . ?
C1 C6 1.448(9) . ?
C2 C3 1.425(9) . ?
C2 H2 0.9500 . ?
C3 C4 1.369(9) . ?
C3 H3 0.9500 . ?
C4 C5 1.404(8) . ?
C4 H4 0.9500 . ?
C5 C6 1.416(8) . ?
C5 C9 1.437(8) . ?
C7 C8 1.405(8) . ?
C7 C10 1.477(9) . ?
C8 C9 1.380(9) . ?
C8 H8 0.9500 . ?
C9 H9 0.9500 . ?
C11 C12 1.364(7) . ?
C11 C16 1.395(9) . ?
C12 C13 1.395(7) . ?
C12 H12 0.9500 . ?
C13 C14 1.397(10) . ?
C13 H13 0.9500 . ?
C14 C15 1.399(10) . ?
C14 H14 0.9500 . ?
C15 C16 1.392(9) . ?
C15 H15 0.9500 . ?
C17 C18 1.404(8) . ?
C17 C22 1.438(9) . ?
C18 C19 1.406(9) . ?
C18 H18 0.9500 . ?
C19 C20 1.390(9) . ?
C19 H19 0.9500 . ?
C20 C21 1.425(8) . ?
C20 H20 0.9500 . ?
C21 C25 1.391(8) . ?
C21 C22 1.450(8) . ?
C23 C24 1.428(8) . ?
C23 C26 1.453(9) . ?
C24 C25 1.365(8) . ?
C24 H24 0.9500 . ?
C25 H25 0.9500 . ?
C27 C32 1.385(9) . ?
C27 C28 1.400(7) . ?
C28 C29 1.407(7) . ?
C28 H28 0.9500 . ?
C29 C30 1.397(10) . ?
C29 H29 0.9500 . ?
C30 C31 1.375(10) . ?
C30 H30 0.9500 . ?
C31 C32 1.413(9) . ?
C31 H31 0.9500 . ?
C33 C34 1.413(7) . ?
C33 C38 1.440(8) . ?
C34 C35 1.390(5) . ?
C34 H34 0.9500 . ?
C35 C36 1.376(5) . ?
C35 H35 0.9500 . ?
C36 C37 1.406(6) . ?
C36 H36 0.9500 . ?
C37 C38 1.433(8) . ?
C37 C41 1.433(6) . ?
C39 C40 1.425(7) . ?
C39 C42 1.461(7) . ?
C40 C41 1.356(6) . ?
C40 H40 0.9500 . ?
C41 H41 0.9500 . ?
C43 C44 1.367(5) . ?
C43 C48 1.399(7) . ?
C44 C45 1.382(6) . ?
C44 H44 0.9500 . ?
C45 C46 1.420(7) . ?
C45 H45 0.9500 . ?
C46 C47 1.388(7) . ?
C46 H46 0.9500 . ?
C47 C48 1.400(7) . ?
C47 H47 0.9500 . ?
C49 C50 1.378(6) . ?
C49 C54 1.468(8) . ?
C50 C51 1.413(5) . ?
C50 H50 0.9500 . ?
C51 C52 1.373(5) . ?
C51 H51 0.9500 . ?
C52 C53 1.415(6) . ?
C52 H52 0.9500 . ?
C53 C57 1.411(6) . ?
C53 C54 1.419(8) . ?
C55 C56 1.393(7) . ?
C55 C58 1.488(8) . ?
C56 C57 1.374(6) . ?
C56 H56 0.9500 . ?
C57 H57 0.9500 . ?
C59 C60 1.382(7) . ?
C59 C64 1.390(7) . ?
C60 C61 1.374(7) . ?
C60 H60 0.9500 . ?
C61 C62 1.401(8) . ?
C61 H61 0.9500 . ?
C62 C63 1.390(6) . ?
C62 H62 0.9500 . ?
C63 C64 1.386(5) . ?
C63 H63 0.9500 . ?

loop_
_geom_torsion_atom_site_label_1
_geom_torsion_atom_site_label_2
_geom_torsion_atom_site_label_3
_geom_torsion_atom_site_label_4
_geom_torsion
_geom_torsion_site_symmetry_1
_geom_torsion_site_symmetry_2
_geom_torsion_site_symmetry_3
_geom_torsion_site_symmetry_4
_geom_torsion_publ_flag
O7 Yb1 Na1 O5 -174.7(3) . . . . ?
O3 Yb1 Na1 O5 144.7(2) . . . . ?
O1 Yb1 Na1 O5 -29.0(3) . . . . ?
N3 Yb1 Na1 O5 -132.3(2) . . . . ?
N1 Yb1 Na1 O5 48.8(2) . . . . ?
N4 Yb1 Na1 O5 -81.0(2) . . . . ?
N2 Yb1 Na1 O5 95.3(2) . . . . ?
C17 Yb1 Na1 O5 172.4(2) . . . . ?
C1 Yb1 Na1 O5 0.6(2) . . . . ?
O5 Yb1 Na1 N5 -43.6(2) . . . . ?
O7 Yb1 Na1 N5 141.7(2) . . . . ?
O3 Yb1 Na1 N5 101.0(2) . . . . ?
O1 Yb1 Na1 N5 -72.7(2) . . . . ?
N3 Yb1 Na1 N5 -175.95(19) . . . . ?
N1 Yb1 Na1 N5 5.2(2) . . . . ?
N4 Yb1 Na1 N5 -124.68(18) . . . . ?
N2 Yb1 Na1 N5 51.71(19) . . . . ?
C17 Yb1 Na1 N5 128.8(2) . . . . ?
C1 Yb1 Na1 N5 -43.0(2) . . . . ?
O5 Yb1 Na1 N7 120.7(2) . . . . ?
O7 Yb1 Na1 N7 -54.0(2) . . . . ?
O3 Yb1 Na1 N7 -94.6(2) . . . . ?
O1 Yb1 Na1 N7 91.7(2) . . . . ?
N3 Yb1 Na1 N7 -11.6(2) . . . . ?
N1 Yb1 Na1 N7 169.51(18) . . . . ?
N4 Yb1 Na1 N7 39.65(19) . . . . ?
N2 Yb1 Na1 N7 -143.96(19) . . . . ?
C17 Yb1 Na1 N7 -66.9(2) . . . . ?
C1 Yb1 Na1 N7 121.3(2) . . . . ?
O5 Yb1 Na1 N8 62.6(2) . . . . ?
O7 Yb1 Na1 N8 -112.1(2) . . . . ?
O3 Yb1 Na1 N8 -152.78(19) . . . . ?
O1 Yb1 Na1 N8 33.5(2) . . . . ?
N3 Yb1 Na1 N8 -69.75(19) . . . . ?
N1 Yb1 Na1 N8 111.38(18) . . . . ?
N4 Yb1 Na1 N8 -18.48(17) . . . . ?
N2 Yb1 Na1 N8 157.91(18) . . . . ?
C17 Yb1 Na1 N8 -125.0(2) . . . . ?
C1 Yb1 Na1 N8 63.2(2) . . . . ?
O5 Yb1 Na1 O7 174.7(3) . . . . ?
O3 Yb1 Na1 O7 -40.6(2) . . . . ?
O1 Yb1 Na1 O7 145.7(2) . . . . ?
N3 Yb1 Na1 O7 42.4(2) . . . . ?
N1 Yb1 Na1 O7 -136.5(2) . . . . ?
N4 Yb1 Na1 O7 93.7(2) . . . . ?
N2 Yb1 Na1 O7 -90.0(2) . . . . ?
C17 Yb1 Na1 O7 -12.9(2) . . . . ?
C1 Yb1 Na1 O7 175.4(3) . . . . ?
O5 Yb1 Na1 N6 -97.4(2) . . . . ?
O7 Yb1 Na1 N6 87.9(2) . . . . ?
O3 Yb1 Na1 N6 47.2(2) . . . . ?
O1 Yb1 Na1 N6 -126.4(2) . . . . ?
N3 Yb1 Na1 N6 130.3(2) . . . . ?
N1 Yb1 Na1 N6 -48.6(2) . . . . ?
N4 Yb1 Na1 N6 -178.5(2) . . . . ?
N2 Yb1 Na1 N6 -2.1(2) . . . . ?
C17 Yb1 Na1 N6 75.0(2) . . . . ?
C1 Yb1 Na1 N6 -96.8(2) . . . . ?
O5 Yb1 O1 C1 81.9(5) . . . . ?
O7 Yb1 O1 C1 -174.9(4) . . . . ?
O3 Yb1 O1 C1 -74.1(5) . . . . ?
N3 Yb1 O1 C1 -141.5(5) . . . . ?
N1 Yb1 O1 C1 5.9(4) . . . . ?
N4 Yb1 O1 C1 152.7(5) . . . . ?
N2 Yb1 O1 C1 4.3(5) . . . . ?
C17 Yb1 O1 C1 -94.2(4) . . . . ?
Na1 Yb1 O1 C1 101.1(4) . . . . ?
O5 Yb1 O3 C17 170.4(4) . . . . ?
O7 Yb1 O3 C17 80.8(4) . . . . ?
O1 Yb1 O3 C17 -75.6(5) . . . . ?
N3 Yb1 O3 C17 2.0(4) . . . . ?
N1 Yb1 O3 C17 -142.7(4) . . . . ?
N4 Yb1 O3 C17 -1.4(5) . . . . ?
N2 Yb1 O3 C17 153.1(4) . . . . ?
C1 Yb1 O3 C17 -95.0(4) . . . . ?
Na1 Yb1 O3 C17 108.7(4) . . . . ?
O7 Yb1 O5 C33 143.9(5) . . . . ?
O3 Yb1 O5 C33 53.3(7) . . . . ?
O1 Yb1 O5 C33 -59.4(5) . . . . ?
N3 Yb1 O5 C33 -142.7(5) . . . . ?
N1 Yb1 O5 C33 6.1(5) . . . . ?
N4 Yb1 O5 C33 -133.0(5) . . . . ?
N2 Yb1 O5 C33 71.0(5) . . . . ?
C1 Yb1 O5 C33 -39.4(5) . . . . ?
Na1 Yb1 O5 C33 140.1(6) . . . . ?
O7 Yb1 O5 Na1 3.8(2) . . . . ?
O3 Yb1 O5 Na1 -86.8(3) . . . . ?
O1 Yb1 O5 Na1 160.47(17) . . . . ?
N3 Yb1 O5 Na1 77.2(2) . . . . ?
N1 Yb1 O5 Na1 -134.0(2) . . . . ?
N4 Yb1 O5 Na1 86.86(18) . . . . ?
N2 Yb1 O5 Na1 -69.18(17) . . . . ?
C1 Yb1 O5 Na1 -179.56(17) . . . . ?
N5 Na1 O5 C33 -16.5(4) . . . . ?
N7 Na1 O5 C33 148.0(4) . . . . ?
N8 Na1 O5 C33 79.8(4) . . . . ?
O7 Na1 O5 C33 -152.3(4) . . . . ?
N6 Na1 O5 C33 -22.4(5) . . . . ?
Yb1 Na1 O5 C33 -148.8(5) . . . . ?
N5 Na1 O5 Yb1 132.4(2) . . . . ?
N7 Na1 O5 Yb1 -63.2(2) . . . . ?
N8 Na1 O5 Yb1 -131.35(15) . . . . ?
O7 Na1 O5 Yb1 -3.43(19) . . . . ?
N6 Na1 O5 Yb1 126.46(15) . . . . ?
O5 Yb1 O7 C49 125.4(4) . . . . ?
O3 Yb1 O7 C49 -80.7(4) . . . . ?
O1 Yb1 O7 C49 20.1(7) . . . . ?
N3 Yb1 O7 C49 -13.3(4) . . . . ?
N1 Yb1 O7 C49 -161.1(4) . . . . ?
N4 Yb1 O7 C49 51.7(4) . . . . ?
N2 Yb1 O7 C49 -159.3(5) . . . . ?
C17 Yb1 O7 C49 -60.3(5) . . . . ?
Na1 Yb1 O7 C49 129.0(5) . . . . ?
O5 Yb1 O7 Na1 -3.5(2) . . . . ?
O3 Yb1 O7 Na1 150.33(17) . . . . ?
O1 Yb1 O7 Na1 -108.9(3) . . . . ?
N3 Yb1 O7 Na1 -142.22(18) . . . . ?
N1 Yb1 O7 Na1 69.9(2) . . . . ?
N4 Yb1 O7 Na1 -77.22(16) . . . . ?
N2 Yb1 O7 Na1 71.69(16) . . . . ?
C17 Yb1 O7 Na1 170.77(16) . . . . ?
O5 Na1 O7 C49 -135.0(4) . . . . ?
N5 Na1 O7 C49 172.8(4) . . . . ?
N7 Na1 O7 C49 -21.0(4) . . . . ?
N8 Na1 O7 C49 -40.1(4) . . . . ?
N6 Na1 O7 C49 90.4(4) . . . . ?
Yb1 Na1 O7 C49 -138.4(5) . . . . ?
O5 Na1 O7 Yb1 3.37(19) . . . . ?
N5 Na1 O7 Yb1 -48.8(2) . . . . ?
N7 Na1 O7 Yb1 117.4(2) . . . . ?
N8 Na1 O7 Yb1 98.34(18) . . . . ?
N6 Na1 O7 Yb1 -131.22(15) . . . . ?
O5 Yb1 N1 C7 73.9(5) . . . . ?
O7 Yb1 N1 C7 -2.4(6) . . . . ?
O3 Yb1 N1 C7 -87.1(5) . . . . ?
O1 Yb1 N1 C7 177.1(5) . . . . ?
N3 Yb1 N1 C7 -135.4(4) . . . . ?
N4 Yb1 N1 C7 131.3(5) . . . . ?
N2 Yb1 N1 C7 -4.3(5) . . . . ?
C17 Yb1 N1 C7 -99.6(5) . . . . ?
C1 Yb1 N1 C7 179.8(6) . . . . ?
Na1 Yb1 N1 C7 43.2(5) . . . . ?
O5 Yb1 N1 C6 -107.7(4) . . . . ?
O7 Yb1 N1 C6 175.9(3) . . . . ?
O3 Yb1 N1 C6 91.3(4) . . . . ?
O1 Yb1 N1 C6 -4.6(4) . . . . ?
N3 Yb1 N1 C6 42.9(6) . . . . ?
N4 Yb1 N1 C6 -50.3(5) . . . . ?
N2 Yb1 N1 C6 174.1(5) . . . . ?
C17 Yb1 N1 C6 78.8(4) . . . . ?
C1 Yb1 N1 C6 -1.8(4) . . . . ?
Na1 Yb1 N1 C6 -138.5(4) . . . . ?
O5 Yb1 N2 C10 -78.4(4) . . . . ?
O7 Yb1 N2 C10 -170.5(4) . . . . ?
O3 Yb1 N2 C10 93.8(4) . . . . ?
O1 Yb1 N2 C10 9.8(5) . . . . ?
N3 Yb1 N2 C10 135.3(4) . . . . ?
N1 Yb1 N2 C10 8.1(4) . . . . ?
N4 Yb1 N2 C10 -116.4(4) . . . . ?
C17 Yb1 N2 C10 103.2(4) . . . . ?
C1 Yb1 N2 C10 11.4(5) . . . . ?
Na1 Yb1 N2 C10 -122.0(4) . . . . ?
O5 Yb1 N2 C16 84.3(7) . . . . ?
O7 Yb1 N2 C16 -7.9(7) . . . . ?
O3 Yb1 N2 C16 -103.5(7) . . . . ?
O1 Yb1 N2 C16 172.5(6) . . . . ?
N3 Yb1 N2 C16 -62.0(8) . . . . ?
N1 Yb1 N2 C16 170.8(7) . . . . ?
N4 Yb1 N2 C16 46.3(9) . . . . ?
C17 Yb1 N2 C16 -94.1(7) . . . . ?
C1 Yb1 N2 C16 174.1(7) . . . . ?
Na1 Yb1 N2 C16 40.7(6) . . . . ?
O5 Yb1 N3 C23 6.5(6) . . . . ?
O7 Yb1 N3 C23 82.6(5) . . . . ?
O3 Yb1 N3 C23 179.0(5) . . . . ?
O1 Yb1 N3 C23 -84.3(5) . . . . ?
N1 Yb1 N3 C23 -128.2(4) . . . . ?
N4 Yb1 N3 C23 -3.8(4) . . . . ?
N2 Yb1 N3 C23 134.4(4) . . . . ?
C17 Yb1 N3 C23 180.0(6) . . . . ?
C1 Yb1 N3 C23 -96.7(5) . . . . ?
Na1 Yb1 N3 C23 53.3(5) . . . . ?
O5 Yb1 N3 C22 -173.4(4) . . . . ?
O7 Yb1 N3 C22 -97.3(4) . . . . ?
O3 Yb1 N3 C22 -1.0(4) . . . . ?
O1 Yb1 N3 C22 95.8(4) . . . . ?
N1 Yb1 N3 C22 51.8(6) . . . . ?
N4 Yb1 N3 C22 176.2(5) . . . . ?
N2 Yb1 N3 C22 -45.6(5) . . . . ?
C17 Yb1 N3 C22 0.0(4) . . . . ?
C1 Yb1 N3 C22 83.4(4) . . . . ?
Na1 Yb1 N3 C22 -126.7(4) . . . . ?
O5 Yb1 N4 C26 -169.6(5) . . . . ?
O7 Yb1 N4 C26 -79.8(4) . . . . ?
O3 Yb1 N4 C26 6.6(5) . . . . ?
O1 Yb1 N4 C26 87.5(4) . . . . ?
N3 Yb1 N4 C26 3.1(4) . . . . ?
N1 Yb1 N4 C26 130.4(4) . . . . ?
N2 Yb1 N4 C26 -131.2(4) . . . . ?
C17 Yb1 N4 C26 6.1(5) . . . . ?
C1 Yb1 N4 C26 96.6(4) . . . . ?
Na1 Yb1 N4 C26 -126.0(4) . . . . ?
O5 Yb1 N4 C32 9.4(7) . . . . ?
O7 Yb1 N4 C32 99.2(7) . . . . ?
O3 Yb1 N4 C32 -174.3(6) . . . . ?
O1 Yb1 N4 C32 -93.5(7) . . . . ?
N3 Yb1 N4 C32 -177.9(7) . . . . ?
N1 Yb1 N4 C32 -50.6(8) . . . . ?
N2 Yb1 N4 C32 47.8(9) . . . . ?
C17 Yb1 N4 C32 -174.9(7) . . . . ?
C1 Yb1 N4 C32 -84.4(7) . . . . ?
Na1 Yb1 N4 C32 53.0(7) . . . . ?
O5 Na1 N5 C39 -174.2(5) . . . . ?
N7 Na1 N5 C39 114.9(7) . . . . ?
N8 Na1 N5 C39 87.3(5) . . . . ?
O7 Na1 N5 C39 -118.0(5) . . . . ?
N6 Na1 N5 C39 1.0(5) . . . . ?
Yb1 Na1 N5 C39 -146.6(5) . . . . ?
O5 Na1 N5 C38 11.8(4) . . . . ?
N7 Na1 N5 C38 -59.1(6) . . . . ?
N8 Na1 N5 C38 -86.7(4) . . . . ?
O7 Na1 N5 C38 68.0(5) . . . . ?
N6 Na1 N5 C38 -173.0(5) . . . . ?
Yb1 Na1 N5 C38 39.4(4) . . . . ?
O5 Na1 N6 C42 1.6(4) . . . . ?
N5 Na1 N6 C42 -4.5(3) . . . . ?
N7 Na1 N6 C42 -167.6(3) . . . . ?
N8 Na1 N6 C42 -105.1(3) . . . . ?
O7 Na1 N6 C42 111.1(3) . . . . ?
Yb1 Na1 N6 C42 58.5(3) . . . . ?
O5 Na1 N6 C48 -161.2(5) . . . . ?
N5 Na1 N6 C48 -167.3(6) . . . . ?
N7 Na1 N6 C48 29.6(6) . . . . ?
N8 Na1 N6 C48 92.1(6) . . . . ?
O7 Na1 N6 C48 -51.7(6) . . . . ?
Yb1 Na1 N6 C48 -104.4(6) . . . . ?
O5 Na1 N7 C55 -103.9(4) . . . . ?
N5 Na1 N7 C55 -38.0(8) . . . . ?
N8 Na1 N7 C55 -8.1(4) . . . . ?
O7 Na1 N7 C55 -172.0(5) . . . . ?
N6 Na1 N7 C55 67.8(5) . . . . ?
Yb1 Na1 N7 C55 -137.7(5) . . . . ?
O5 Na1 N7 C54 86.8(5) . . . . ?
N5 Na1 N7 C54 152.7(5) . . . . ?
N8 Na1 N7 C54 -177.4(5) . . . . ?
O7 Na1 N7 C54 18.6(4) . . . . ?
N6 Na1 N7 C54 -101.5(4) . . . . ?
Yb1 Na1 N7 C54 52.9(4) . . . . ?
O5 Na1 N8 C58 104.6(3) . . . . ?
N5 Na1 N8 C58 174.3(3) . . . . ?
N7 Na1 N8 C58 2.2(3) . . . . ?
O7 Na1 N8 C58 21.1(4) . . . . ?
N6 Na1 N8 C58 -121.6(3) . . . . ?
Yb1 Na1 N8 C58 70.2(3) . . . . ?
O5 Na1 N8 C64 -66.8(4) . . . . ?
N5 Na1 N8 C64 2.9(4) . . . . ?
N7 Na1 N8 C64 -169.2(4) . . . . ?
O7 Na1 N8 C64 -150.3(4) . . . . ?
N6 Na1 N8 C64 67.0(4) . . . . ?
Yb1 Na1 N8 C64 -101.2(4) . . . . ?
Yb1 O1 C1 C2 172.9(5) . . . . ?
Yb1 O1 C1 C6 -6.6(8) . . . . ?
O5 Yb1 C1 O1 -100.4(5) . . . . ?
O3 Yb1 C1 O1 105.7(5) . . . . ?
N3 Yb1 C1 O1 37.9(5) . . . . ?
N1 Yb1 C1 O1 -172.6(5) . . . . ?
N4 Yb1 C1 O1 -26.6(5) . . . . ?
N2 Yb1 C1 O1 -176.5(4) . . . . ?
C17 Yb1 C1 O1 85.0(5) . . . . ?
Na1 Yb1 C1 O1 -100.9(5) . . . . ?
O5 Yb1 C1 C2 -118.9(14) . . . . ?
O3 Yb1 C1 C2 87.2(14) . . . . ?
O1 Yb1 C1 C2 -18.5(13) . . . . ?
N3 Yb1 C1 C2 19.5(14) . . . . ?
N1 Yb1 C1 C2 169.0(15) . . . . ?
N4 Yb1 C1 C2 -45.0(14) . . . . ?
N2 Yb1 C1 C2 165.0(14) . . . . ?
C17 Yb1 C1 C2 66.6(15) . . . . ?
Na1 Yb1 C1 C2 -119.3(14) . . . . ?
O5 Yb1 C1 C6 73.7(4) . . . . ?
O3 Yb1 C1 C6 -80.2(3) . . . . ?
O1 Yb1 C1 C6 174.1(7) . . . . ?
N3 Yb1 C1 C6 -147.9(3) . . . . ?
N1 Yb1 C1 C6 1.6(3) . . . . ?
N4 Yb1 C1 C6 147.5(3) . . . . ?
N2 Yb1 C1 C6 -2.4(4) . . . . ?
C17 Yb1 C1 C6 -100.8(3) . . . . ?
Na1 Yb1 C1 C6 73.3(4) . . . . ?
O1 C1 C2 C3 -178.3(6) . . . . ?
C6 C1 C2 C3 1.2(9) . . . . ?
Yb1 C1 C2 C3 -164.9(11) . . . . ?
C1 C2 C3 C4 -2.0(9) . . . . ?
C2 C3 C4 C5 0.0(8) . . . . ?
C3 C4 C5 C6 2.7(8) . . . . ?
C3 C4 C5 C9 -179.2(5) . . . . ?
C7 N1 C6 C5 2.4(9) . . . . ?
Yb1 N1 C6 C5 -176.1(4) . . . . ?
C7 N1 C6 C1 -178.2(5) . . . . ?
Yb1 N1 C6 C1 3.2(6) . . . . ?
C4 C5 C6 N1 175.8(5) . . . . ?
C9 C5 C6 N1 -2.4(8) . . . . ?
C4 C5 C6 C1 -3.5(8) . . . . ?
C9 C5 C6 C1 178.2(5) . . . . ?
O1 C1 C6 N1 1.7(8) . . . . ?
C2 C1 C6 N1 -177.9(5) . . . . ?
Yb1 C1 C6 N1 -2.3(5) . . . . ?
O1 C1 C6 C5 -179.0(5) . . . . ?
C2 C1 C6 C5 1.5(9) . . . . ?
Yb1 C1 C6 C5 177.1(5) . . . . ?
C6 N1 C7 C8 0.5(9) . . . . ?
Yb1 N1 C7 C8 178.8(4) . . . . ?
C6 N1 C7 C10 -178.1(5) . . . . ?
Yb1 N1 C7 C10 0.2(7) . . . . ?
N1 C7 C8 C9 -3.2(9) . . . . ?
C10 C7 C8 C9 175.2(5) . . . . ?
C7 C8 C9 C5 2.9(8) . . . . ?
C4 C5 C9 C8 -178.5(5) . . . . ?
C6 C5 C9 C8 -0.3(8) . . . . ?
C16 N2 C10 O2 1.2(7) . . . . ?
Yb1 N2 C10 O2 169.7(3) . . . . ?
C16 N2 C10 C7 178.7(6) . . . . ?
Yb1 N2 C10 C7 -12.8(8) . . . . ?
C11 O2 C10 N2 -1.5(6) . . . . ?
C11 O2 C10 C7 -179.1(5) . . . . ?
N1 C7 C10 N2 9.3(9) . . . . ?
C8 C7 C10 N2 -169.3(6) . . . . ?
N1 C7 C10 O2 -173.4(5) . . . . ?
C8 C7 C10 O2 8.1(9) . . . . ?
C10 O2 C11 C12 -179.7(5) . . . . ?
C10 O2 C11 C16 1.1(5) . . . . ?
O2 C11 C12 C13 -179.0(4) . . . . ?
C16 C11 C12 C13 0.1(8) . . . . ?
C11 C12 C13 C14 0.2(7) . . . . ?
C12 C13 C14 C15 -0.9(9) . . . . ?
C13 C14 C15 C16 1.3(10) . . . . ?
C14 C15 C16 C11 -1.1(10) . . . . ?
C14 C15 C16 N2 179.0(7) . . . . ?
C12 C11 C16 C15 0.4(9) . . . . ?
O2 C11 C16 C15 179.6(5) . . . . ?
C12 C11 C16 N2 -179.6(5) . . . . ?
O2 C11 C16 N2 -0.4(7) . . . . ?
C10 N2 C16 C15 179.5(7) . . . . ?
Yb1 N2 C16 C15 16.1(13) . . . . ?
C10 N2 C16 C11 -0.5(7) . . . . ?
Yb1 N2 C16 C11 -163.9(4) . . . . ?
Yb1 O3 C17 C18 176.8(5) . . . . ?
Yb1 O3 C17 C22 -2.9(7) . . . . ?
O7 Yb1 C17 O3 -99.4(4) . . . . ?
O1 Yb1 C17 O3 104.3(4) . . . . ?
N3 Yb1 C17 O3 -177.4(5) . . . . ?
N1 Yb1 C17 O3 37.3(4) . . . . ?
N4 Yb1 C17 O3 178.9(4) . . . . ?
N2 Yb1 C17 O3 -26.8(4) . . . . ?
C1 Yb1 C17 O3 84.2(4) . . . . ?
Na1 Yb1 C17 O3 -90.2(4) . . . . ?
O7 Yb1 C17 C18 -108.0(14) . . . . ?
O3 Yb1 C17 C18 -8.6(12) . . . . ?
O1 Yb1 C17 C18 95.7(14) . . . . ?
N3 Yb1 C17 C18 174.0(15) . . . . ?
N1 Yb1 C17 C18 28.7(14) . . . . ?
N4 Yb1 C17 C18 170.3(14) . . . . ?
N2 Yb1 C17 C18 -35.4(14) . . . . ?
C1 Yb1 C17 C18 75.6(14) . . . . ?
Na1 Yb1 C17 C18 -98.8(14) . . . . ?
O7 Yb1 C17 C22 78.0(4) . . . . ?
O3 Yb1 C17 C22 177.4(6) . . . . ?
O1 Yb1 C17 C22 -78.3(4) . . . . ?
N3 Yb1 C17 C22 0.0(3) . . . . ?
N1 Yb1 C17 C22 -145.2(3) . . . . ?
N4 Yb1 C17 C22 -3.7(4) . . . . ?
N2 Yb1 C17 C22 150.6(3) . . . . ?
C1 Yb1 C17 C22 -98.4(3) . . . . ?
Na1 Yb1 C17 C22 87.2(4) . . . . ?
O3 C17 C18 C19 -178.9(5) . . . . ?
C22 C17 C18 C19 0.8(9) . . . . ?
Yb1 C17 C18 C19 -172.6(11) . . . . ?
C17 C18 C19 C20 -2.7(9) . . . . ?
C18 C19 C20 C21 2.1(8) . . . . ?
C19 C20 C21 C25 -179.8(5) . . . . ?
C19 C20 C21 C22 0.3(7) . . . . ?
C23 N3 C22 C17 -180.0(5) . . . . ?
Yb1 N3 C22 C17 0.0(7) . . . . ?
C23 N3 C22 C21 0.5(9) . . . . ?
Yb1 N3 C22 C21 -179.5(4) . . . . ?
O3 C17 C22 N3 1.8(8) . . . . ?
C18 C17 C22 N3 -177.9(5) . . . . ?
Yb1 C17 C22 N3 0.0(5) . . . . ?
O3 C17 C22 C21 -178.7(5) . . . . ?
C18 C17 C22 C21 1.6(9) . . . . ?
Yb1 C17 C22 C21 179.5(5) . . . . ?
C25 C21 C22 N3 -2.5(8) . . . . ?
C20 C21 C22 N3 177.3(5) . . . . ?
C25 C21 C22 C17 178.0(5) . . . . ?
C20 C21 C22 C17 -2.1(8) . . . . ?
C22 N3 C23 C24 2.5(9) . . . . ?
Yb1 N3 C23 C24 -177.5(4) . . . . ?
C22 N3 C23 C26 -176.1(5) . . . . ?
Yb1 N3 C23 C26 3.9(7) . . . . ?
N3 C23 C24 C25 -3.3(8) . . . . ?
C26 C23 C24 C25 175.1(5) . . . . ?
C23 C24 C25 C21 1.1(8) . . . . ?
C20 C21 C25 C24 -178.3(5) . . . . ?
C22 C21 C25 C24 1.6(8) . . . . ?
C32 N4 C26 O4 -1.9(7) . . . . ?
Yb1 N4 C26 O4 177.5(3) . . . . ?
C32 N4 C26 C23 177.9(5) . . . . ?
Yb1 N4 C26 C23 -2.7(7) . . . . ?
C27 O4 C26 N4 1.9(6) . . . . ?
C27 O4 C26 C23 -178.0(5) . . . . ?
N3 C23 C26 N4 -0.5(8) . . . . ?
C24 C23 C26 N4 -179.1(5) . . . . ?
N3 C23 C26 O4 179.3(5) . . . . ?
C24 C23 C26 O4 0.8(8) . . . . ?
C26 O4 C27 C32 -1.0(5) . . . . ?
C26 O4 C27 C28 178.1(5) . . . . ?
C32 C27 C28 C29 0.1(7) . . . . ?
O4 C27 C28 C29 -178.8(4) . . . . ?
C27 C28 C29 C30 -0.2(7) . . . . ?
C28 C29 C30 C31 0.5(9) . . . . ?
C29 C30 C31 C32 -0.7(10) . . . . ?
O4 C27 C32 C31 178.8(5) . . . . ?
C28 C27 C32 C31 -0.3(9) . . . . ?
O4 C27 C32 N4 -0.1(6) . . . . ?
C28 C27 C32 N4 -179.2(5) . . . . ?
C30 C31 C32 C27 0.6(9) . . . . ?
C30 C31 C32 N4 179.1(7) . . . . ?
C26 N4 C32 C27 1.1(7) . . . . ?
Yb1 N4 C32 C27 -178.0(4) . . . . ?
C26 N4 C32 C31 -177.5(7) . . . . ?
Yb1 N4 C32 C31 3.4(12) . . . . ?
Yb1 O5 C33 C34 65.4(7) . . . . ?
Na1 O5 C33 C34 -159.3(4) . . . . ?
Yb1 O5 C33 C38 -115.2(5) . . . . ?
Na1 O5 C33 C38 20.1(6) . . . . ?
O5 C33 C34 C35 -176.5(5) . . . . ?
C38 C33 C34 C35 4.1(7) . . . . ?
C33 C34 C35 C36 1.5(7) . . . . ?
C34 C35 C36 C37 -3.6(7) . . . . ?
C35 C36 C37 C38 0.1(7) . . . . ?
C35 C36 C37 C41 -177.6(4) . . . . ?
C39 N5 C38 C37 -3.3(9) . . . . ?
Na1 N5 C38 C37 171.1(4) . . . . ?
C39 N5 C38 C33 178.7(5) . . . . ?
Na1 N5 C38 C33 -6.9(7) . . . . ?
C36 C37 C38 N5 -172.5(5) . . . . ?
C41 C37 C38 N5 5.4(7) . . . . ?
C36 C37 C38 C33 5.4(7) . . . . ?
C41 C37 C38 C33 -176.7(5) . . . . ?
O5 C33 C38 N5 -8.8(8) . . . . ?
C34 C33 C38 N5 170.7(5) . . . . ?
O5 C33 C38 C37 173.2(5) . . . . ?
C34 C33 C38 C37 -7.4(7) . . . . ?
C38 N5 C39 C40 -2.0(9) . . . . ?
Na1 N5 C39 C40 -175.8(4) . . . . ?
C38 N5 C39 C42 176.3(5) . . . . ?
Na1 N5 C39 C42 2.5(7) . . . . ?
N5 C39 C40 C41 4.9(8) . . . . ?
C42 C39 C40 C41 -173.3(5) . . . . ?
C39 C40 C41 C37 -2.5(7) . . . . ?
C36 C37 C41 C40 175.5(4) . . . . ?
C38 C37 C41 C40 -2.3(6) . . . . ?
C48 N6 C42 O6 -0.2(5) . . . . ?
Na1 N6 C42 O6 -171.1(3) . . . . ?
C48 N6 C42 C39 179.5(5) . . . . ?
Na1 N6 C42 C39 8.6(6) . . . . ?
C43 O6 C42 N6 0.1(5) . . . . ?
C43 O6 C42 C39 -179.6(4) . . . . ?
N5 C39 C42 N6 -8.4(8) . . . . ?
C40 C39 C42 N6 169.9(5) . . . . ?
N5 C39 C42 O6 171.3(4) . . . . ?
C40 C39 C42 O6 -10.4(7) . . . . ?
C42 O6 C43 C44 179.8(4) . . . . ?
C42 O6 C43 C48 0.0(4) . . . . ?
C48 C43 C44 C45 0.7(6) . . . . ?
O6 C43 C44 C45 -179.1(4) . . . . ?
C43 C44 C45 C46 -0.8(6) . . . . ?
C44 C45 C46 C47 -0.2(7) . . . . ?
C45 C46 C47 C48 1.2(7) . . . . ?
C44 C43 C48 C47 0.3(7) . . . . ?
O6 C43 C48 C47 -179.9(4) . . . . ?
C44 C43 C48 N6 -179.9(4) . . . . ?
O6 C43 C48 N6 -0.1(5) . . . . ?
C46 C47 C48 C43 -1.2(7) . . . . ?
C46 C47 C48 N6 179.0(5) . . . . ?
C42 N6 C48 C43 0.2(5) . . . . ?
Na1 N6 C48 C43 163.3(4) . . . . ?
C42 N6 C48 C47 179.9(5) . . . . ?
Na1 N6 C48 C47 -16.9(9) . . . . ?
Yb1 O7 C49 C50 79.3(7) . . . . ?
Na1 O7 C49 C50 -159.8(4) . . . . ?
Yb1 O7 C49 C54 -98.7(5) . . . . ?
Na1 O7 C49 C54 22.2(6) . . . . ?
O7 C49 C50 C51 -173.6(5) . . . . ?
C54 C49 C50 C51 4.4(7) . . . . ?
C49 C50 C51 C52 0.3(7) . . . . ?
C50 C51 C52 C53 -3.5(7) . . . . ?
C51 C52 C53 C57 -179.3(4) . . . . ?
C51 C52 C53 C54 1.6(7) . . . . ?
C55 N7 C54 C53 -2.5(9) . . . . ?
Na1 N7 C54 C53 167.3(4) . . . . ?
C55 N7 C54 C49 174.9(5) . . . . ?
Na1 N7 C54 C49 -15.3(7) . . . . ?
C57 C53 C54 N7 1.4(8) . . . . ?
C52 C53 C54 N7 -179.4(5) . . . . ?
C57 C53 C54 C49 -175.8(5) . . . . ?
C52 C53 C54 C49 3.3(8) . . . . ?
O7 C49 C54 N7 -5.5(8) . . . . ?
C50 C49 C54 N7 176.4(5) . . . . ?
O7 C49 C54 C53 172.0(5) . . . . ?
C50 C49 C54 C53 -6.2(8) . . . . ?
C54 N7 C55 C56 1.7(9) . . . . ?
Na1 N7 C55 C56 -167.8(4) . . . . ?
C54 N7 C55 C58 -178.7(5) . . . . ?
Na1 N7 C55 C58 11.9(6) . . . . ?
N7 C55 C56 C57 0.3(8) . . . . ?
C58 C55 C56 C57 -179.3(4) . . . . ?
C55 C56 C57 C53 -1.4(7) . . . . ?
C52 C53 C57 C56 -178.5(4) . . . . ?
C54 C53 C57 C56 0.6(7) . . . . ?
C64 N8 C58 O8 -1.3(5) . . . . ?
Na1 N8 C58 O8 -175.8(3) . . . . ?
C64 N8 C58 C55 177.4(4) . . . . ?
Na1 N8 C58 C55 3.0(5) . . . . ?
C59 O8 C58 N8 1.6(5) . . . . ?
C59 O8 C58 C55 -177.1(4) . . . . ?
N7 C55 C58 N8 -9.6(7) . . . . ?
C56 C55 C58 N8 170.0(5) . . . . ?
N7 C55 C58 O8 169.1(4) . . . . ?
C56 C55 C58 O8 -11.3(7) . . . . ?
C58 O8 C59 C60 -179.1(5) . . . . ?
C58 O8 C59 C64 -1.2(5) . . . . ?
C64 C59 C60 C61 -0.4(7) . . . . ?
O8 C59 C60 C61 177.2(5) . . . . ?
C59 C60 C61 C62 0.2(7) . . . . ?
C60 C61 C62 C63 0.6(7) . . . . ?
C61 C62 C63 C64 -1.3(6) . . . . ?
C62 C63 C64 N8 -177.5(4) . . . . ?
C62 C63 C64 C59 1.1(6) . . . . ?
C58 N8 C64 C63 179.1(4) . . . . ?
Na1 N8 C64 C63 -8.8(7) . . . . ?
C58 N8 C64 C59 0.4(4) . . . . ?
Na1 N8 C64 C59 172.5(3) . . . . ?
C60 C59 C64 C63 -0.3(7) . . . . ?
O8 C59 C64 C63 -178.3(3) . . . . ?
C60 C59 C64 N8 178.6(4) . . . . ?
O8 C59 C64 N8 0.5(5) . . . . ?
